data_1551239
loop_
_publ_author_name
'Fugu, Mohammed B.'
'Ellaby, Rebecca J.'
'O'Connor, Helen M'
'Pitak, Mateusz B.'
'Klooster, Wim'
'Horton, Peter N.'
'Coles, Simon J.'
'Al-Mashhadani, Mohammed H'
'Perepichka, Igor F.'
'Brechin, Euan K.'
'Jones, Leigh F.'

_publ_section_title
;
 Mono- and ditopic hydroxamate ligands towards discrete and extended
 network architectures.
;
_journal_issue 27
_journal_name_full 'Dalton transactions (Cambridge, England : 2003)'
_journal_page_first 10180
_journal_page_last 10190
_journal_paper_doi 10.1039/c9dt01531k
_journal_volume 48
_journal_year 2019
_chemical_formula_moiety 'c32 H32 N10 O14 Cu5 (H6 O3)'
_chemical_formula_sum 'C32 H38 Cu5 N10 O17'
_chemical_formula_weight 1152.37
_chemical_name_common '[Cu5].3H2O'
_space_group_crystal_system triclinic
_space_group_IT_number 2
_space_group_name_Hall '-P 1'
_space_group_name_H-M_alt 'P -1'
_symmetry_space_group_name_Hall '-P 1'
_symmetry_space_group_name_H-M 'P -1'
_atom_sites_solution_hydrogens geom
_audit_creation_method SHELXL-2018/3
_audit_update_record
;
2019-05-20 deposited with the CCDC.    2019-06-04 downloaded from the CCDC.
;
_cell_angle_alpha 91.179(4)
_cell_angle_beta 106.814(5)
_cell_angle_gamma 108.726(5)
_cell_formula_units_Z 2
_cell_length_a 11.3704(6)
_cell_length_b 13.3009(7)
_cell_length_c 14.8558(8)
_cell_measurement_reflns_used 9598
_cell_measurement_temperature 100.0(1)
_cell_measurement_theta_max 30.5300
_cell_measurement_theta_min 2.0930
_cell_volume 2020.8(2)
_computing_cell_refinement 'crysalispro 1.171.39.46 (rigaku od, 2018)'
_computing_data_collection 'crysalispro 1.171.39.46 (rigaku od, 2018)'
_computing_data_reduction 'crysalispro 1.171.39.46 (rigaku od, 2018)'
_computing_molecular_graphics 'ORTEX - P. McArdle, J.Appl.Cryst.,1995,28,65-65.'
_computing_publication_material 'Oscail - P. McArdle, J.Appl.Cryst.,2017,50,320-326.'
_computing_structure_refinement 'SHELXL-2018/3 (Sheldrick, 2018)'
_computing_structure_solution 'SHELXT - G.M.Sheldrick,Acta Crystallogr.A71(2015)3-8.'
_diffrn_ambient_temperature 100.0(1)
_diffrn_measured_fraction_theta_full 1.000
_diffrn_measured_fraction_theta_max 1.000
_diffrn_measurement_device_type 'xtalab afc12 (rcd3): kappa single'
_diffrn_measurement_method '\w scans'
_diffrn_radiation_type MoK\a
_diffrn_radiation_wavelength 0.71073
_diffrn_reflns_av_R_equivalents 0.0770
_diffrn_reflns_av_unetI/netI 0.0560
_diffrn_reflns_Laue_measured_fraction_full 1.000
_diffrn_reflns_Laue_measured_fraction_max 1.000
_diffrn_reflns_limit_h_max 13
_diffrn_reflns_limit_h_min -13
_diffrn_reflns_limit_k_max 16
_diffrn_reflns_limit_k_min -16
_diffrn_reflns_limit_l_max 17
_diffrn_reflns_limit_l_min -17
_diffrn_reflns_number 33372
_diffrn_reflns_point_group_measured_fraction_full 1.000
_diffrn_reflns_point_group_measured_fraction_max 1.000
_diffrn_reflns_theta_full 25.242
_diffrn_reflns_theta_max 25.347
_diffrn_reflns_theta_min 1.991
_diffrn_source 'rotating-anode x-ray tube'
_exptl_absorpt_coefficient_mu 2.676
_exptl_absorpt_correction_T_max 1.00000
_exptl_absorpt_correction_T_min 0.68794
_exptl_absorpt_correction_type multi-scan
_exptl_absorpt_process_details
; 
crysalispro 1.171.39.46 (rigaku oxford diffraction, 2018) 
empirical absorption correction using spherical harmonics, 
 implemented in scale3 abspack scaling algorithm. 
;
_exptl_crystal_colour Purple
_exptl_crystal_density_diffrn 1.884
_exptl_crystal_description Parallelepiped
_exptl_crystal_F_000 1150
_exptl_crystal_preparation 'Magnetic properties'
_exptl_crystal_recrystallization_method 'Re-crystallisation from solvent: methanol'
_exptl_crystal_size_max 0.50
_exptl_crystal_size_mid 0.40
_exptl_crystal_size_min 0.20
_refine_diff_density_max 1.298
_refine_diff_density_min -0.663
_refine_diff_density_rms 0.134
_refine_ls_extinction_method none
_refine_ls_goodness_of_fit_ref 1.076
_refine_ls_hydrogen_treatment constr
_refine_ls_matrix_type full
_refine_ls_number_parameters 569
_refine_ls_number_reflns 7391
_refine_ls_number_restraints 0
_refine_ls_restrained_S_all 1.076
_refine_ls_R_factor_all 0.0636
_refine_ls_R_factor_gt 0.0494
_refine_ls_shift/su_max 0.003
_refine_ls_shift/su_mean 0.000
_refine_ls_structure_factor_coef Fsqd
_refine_ls_weighting_details 'w=1/[\s^2^(Fo^2^)+(0.0584P)^2^+7.0773P] where P=(Fo^2^+2Fc^2^)/3'
_refine_ls_weighting_scheme calc
_refine_ls_wR_factor_gt 0.1211
_refine_ls_wR_factor_ref 0.1287
_reflns_Friedel_coverage 0.000
_reflns_number_gt 6159
_reflns_number_total 7391
_reflns_threshold_expression 'I > 2\s(I)'
_cod_data_source_file c9dt01531k2.cif
_cod_data_source_block bfm56d
_cod_depositor_comments 'Adding full bibliography for 1551234--1551240.cif.'
_cod_database_code 1551239
_shelx_shelxl_version_number 2018/3
_shelx_space_group_comment
; 
The symmetry employed for this shelxl refinement is uniquely defined 
by the following loop, which should always be used as a source of 
symmetry information in preference to the above space-group names. 
They are only intended as comments. 
;

loop_
_space_group_symop_operation_xyz
'x, y, z'
'-x, -y, -z'

loop_
_atom_site_label
_atom_site_type_symbol
_atom_site_fract_x
_atom_site_fract_y
_atom_site_fract_z
_atom_site_U_iso_or_equiv
_atom_site_adp_type
_atom_site_occupancy
_atom_site_site_symmetry_order
_atom_site_calc_flag
_atom_site_refinement_flags_posn
_atom_site_refinement_flags_adp
_atom_site_refinement_flags_occupancy
Cu1 Cu 0.500000 0.500000 0.000000 0.0122(2) Uani 1 2 d S . P
O1 O 0.6603(3) 0.5940(3) 0.0861(2) 0.0146(7) Uani 1 1 d . . .
N1 N 0.6921(4) 0.5707(3) 0.1796(3) 0.0147(9) Uani 1 1 d . . .
C1 C 0.7403(5) 0.6565(4) 0.2414(4) 0.0160(11) Uani 1 1 d . . .
Cu2 Cu 0.67350(6) 0.74104(5) 0.07951(4) 0.01447(16) Uani 1 1 d . . .
O2 O 0.7530(3) 0.7509(3) 0.2165(3) 0.0165(8) Uani 1 1 d . . .
N2 N 0.7746(4) 0.4535(4) 0.3152(3) 0.0172(10) Uani 1 1 d . . .
H2 H 0.756830 0.391979 0.350626 0.021 Uiso 1 1 calc R U .
C2 C 0.7819(5) 0.6419(4) 0.3432(4) 0.0151(11) Uani 1 1 d . . .
Cu3 Cu 0.37773(6) 0.57697(5) -0.19753(4) 0.01451(16) Uani 1 1 d . . .
O3 O 0.4629(3) 0.7277(3) -0.1983(2) 0.0170(8) Uani 1 1 d . . .
N3 N 0.6694(4) 0.8889(4) 0.0762(3) 0.0198(10) Uani 1 1 d . . .
H3A H 0.742209 0.933453 0.130154 0.024 Uiso 1 1 calc R U .
C3 C 0.8015(5) 0.7279(4) 0.4084(4) 0.0178(11) Uani 1 1 d . . .
H3 H 0.791986 0.790677 0.386429 0.021 Uiso 1 1 calc R U .
Cu4 Cu -0.12760(6) -0.25828(5) -0.04038(4) 0.01327(16) Uani 1 1 d . . .
O4 O 0.5307(3) 0.5978(3) -0.0918(2) 0.0141(7) Uani 1 1 d . . .
N4 N 0.5965(4) 0.7071(3) -0.0582(3) 0.0139(9) Uani 1 1 d . . .
C4 C 0.8346(5) 0.7213(5) 0.5046(4) 0.0214(12) Uani 1 1 d . . .
H4 H 0.846507 0.779038 0.546785 0.026 Uiso 1 1 calc R U .
Cu5 Cu 0.05754(6) -0.00945(5) 0.22791(4) 0.01329(16) Uani 1 1 d . . .
O5 O 0.4073(4) 0.6167(4) 0.0621(3) 0.0390(12) Uani 1 1 d . . .
N5 N 0.2979(5) 0.6166(4) 0.0080(4) 0.0294(12) Uani 1 1 d . . .
C5 C 0.8499(5) 0.6291(5) 0.5379(4) 0.0223(12) Uani 1 1 d . . .
H5 H 0.872492 0.624339 0.602650 0.027 Uiso 1 1 calc R U .
Cu6 Cu 0.000000 0.000000 0.000000 0.0125(2) Uani 1 2 d S . P
O6 O 0.2002(4) 0.5869(4) 0.0355(4) 0.0394(12) Uani 1 1 d . . .
N6 N 0.1828(4) 0.3895(3) 0.1306(3) 0.0159(9) Uani 1 1 d . . .
H6A H 0.215426 0.451465 0.098881 0.019 Uiso 1 1 calc R U .
C6 C 0.8314(5) 0.5432(4) 0.4745(4) 0.0198(12) Uani 1 1 d . . .
H6 H 0.842781 0.481245 0.497358 0.024 Uiso 1 1 calc R U .
O7 O 0.2883(4) 0.6481(4) -0.0732(3) 0.0348(11) Uani 1 1 d . . .
N7 N 0.1329(4) 0.1759(3) 0.1454(3) 0.0148(9) Uani 1 1 d . . .
C7 C 0.7964(5) 0.5482(4) 0.3778(4) 0.0178(11) Uani 1 1 d . . .
O8 O 0.0495(4) 0.0688(3) 0.1226(2) 0.0172(8) Uani 1 1 d . . .
N8 N 0.0385(4) -0.1059(3) 0.3280(3) 0.0162(9) Uani 1 1 d . . .
H8 H -0.055493 -0.145919 0.309962 0.019 Uiso 1 1 calc R U .
C8 C 0.8890(6) 0.4589(6) 0.2867(5) 0.0326(15) Uani 1 1 d . . .
H8A H 0.901035 0.511362 0.243731 0.049 Uiso 1 1 calc R U .
H8B H 0.875950 0.390209 0.255914 0.049 Uiso 1 1 calc R U .
H8C H 0.965018 0.478490 0.341730 0.049 Uiso 1 1 calc R U .
O9 O 0.1732(3) 0.1300(3) 0.2953(2) 0.0153(8) Uani 1 1 d . . .
N9 N -0.0192(4) -0.1381(3) 0.1382(3) 0.0130(9) Uani 1 1 d . . .
C9 C 0.6808(5) 0.9411(4) -0.0071(4) 0.0178(11) Uani 1 1 d . . .
O10 O -0.0871(3) -0.1308(3) 0.0438(2) 0.0139(7) Uani 1 1 d . . .
N10 N -0.1425(5) 0.0952(4) 0.2817(4) 0.0309(12) Uani 1 1 d . . .
C10 C 0.7452(5) 1.0510(5) 0.0047(4) 0.0218(12) Uani 1 1 d . . .
H10 H 0.783871 1.088213 0.065416 0.026 Uiso 1 1 calc R U .
O11 O -0.0540(3) -0.3077(3) 0.0772(2) 0.0150(8) Uani 1 1 d . . .
C11 C 0.7524(5) 1.1056(5) -0.0729(4) 0.0239(13) Uani 1 1 d . . .
H11 H 0.797095 1.178975 -0.064162 0.029 Uiso 1 1 calc R U .
O12 O -0.1373(4) 0.0079(3) 0.2506(3) 0.0239(9) Uani 1 1 d . . .
C12 C 0.6927(5) 1.0507(5) -0.1637(4) 0.0225(12) Uani 1 1 d . . .
H12 H 0.696283 1.087110 -0.216154 0.027 Uiso 1 1 calc R U .
O13 O -0.1263(8) 0.1711(5) 0.2360(5) 0.080(2) Uani 1 1 d . . .
C13 C 0.6281(5) 0.9416(5) -0.1757(4) 0.0200(12) Uani 1 1 d . . .
H13 H 0.587969 0.905366 -0.236795 0.024 Uiso 1 1 calc R U .
O14 O -0.1512(6) 0.1088(4) 0.3597(3) 0.0561(16) Uani 1 1 d . . .
C14 C 0.6215(5) 0.8844(4) -0.0989(4) 0.0176(11) Uani 1 1 d . . .
C15 C 0.5548(5) 0.7675(4) -0.1189(4) 0.0149(11) Uani 1 1 d . . .
C16 C 0.5467(6) 0.8866(6) 0.0948(5) 0.0328(15) Uani 1 1 d . . .
H16A H 0.543953 0.957927 0.098855 0.049 Uiso 1 1 calc R U .
H16B H 0.544350 0.858365 0.153457 0.049 Uiso 1 1 calc R U .
H16C H 0.472643 0.842102 0.044081 0.049 Uiso 1 1 calc R U .
O17 O 0.6947(5) 0.2363(4) 0.3629(4) 0.0459(12) Uiso 1 1 d . . .
C17 C 0.1901(5) 0.1994(4) 0.2364(4) 0.0138(11) Uani 1 1 d . . .
O18 O 0.589(2) 0.9025(17) 0.3931(16) 0.293(10) Uiso 1 1 d . . .
C18 C 0.2833(5) 0.3097(4) 0.2703(4) 0.0143(11) Uani 1 1 d . . .
O19 O 0.501(2) 0.9376(17) -0.4235(16) 0.303(10) Uiso 1 1 d . . .
C19 C 0.3797(5) 0.3246(4) 0.3575(4) 0.0187(12) Uani 1 1 d . . .
H19 H 0.379791 0.266808 0.391622 0.022 Uiso 1 1 calc R U .
C20 C 0.4741(5) 0.4225(5) 0.3939(4) 0.0214(12) Uani 1 1 d . . .
H20 H 0.537288 0.431097 0.452332 0.026 Uiso 1 1 calc R U .
C21 C 0.4742(5) 0.5083(5) 0.3428(4) 0.0236(13) Uani 1 1 d . . .
H21 H 0.537944 0.574981 0.367027 0.028 Uiso 1 1 calc R U .
C22 C 0.3802(5) 0.4955(4) 0.2560(4) 0.0195(12) Uani 1 1 d . . .
H22 H 0.381985 0.553318 0.221657 0.023 Uiso 1 1 calc R U .
C23 C 0.2833(5) 0.3970(4) 0.2198(4) 0.0153(11) Uani 1 1 d . . .
C24 C 0.0596(6) 0.3909(5) 0.1443(4) 0.0270(13) Uani 1 1 d . . .
H24A H 0.022068 0.327663 0.170605 0.040 Uiso 1 1 calc R U .
H24B H -0.000528 0.392875 0.084380 0.040 Uiso 1 1 calc R U .
H24C H 0.077356 0.453057 0.186863 0.040 Uiso 1 1 calc R U .
C25 C -0.0083(5) -0.2332(4) 0.1467(3) 0.0100(10) Uani 1 1 d . . .
C26 C 0.0715(5) -0.2489(4) 0.2409(4) 0.0139(11) Uani 1 1 d . . .
C27 C 0.1299(6) -0.3258(5) 0.2404(4) 0.0239(13) Uani 1 1 d . . .
H27 H 0.111350 -0.368054 0.184007 0.029 Uiso 1 1 calc R U .
C28 C 0.2148(6) -0.3408(5) 0.3219(4) 0.0311(15) Uani 1 1 d . . .
H28 H 0.254705 -0.391450 0.319863 0.037 Uiso 1 1 calc R U .
C29 C 0.2406(6) -0.2807(5) 0.4063(4) 0.0278(14) Uani 1 1 d . . .
H29 H 0.296868 -0.291360 0.461633 0.033 Uiso 1 1 calc R U .
C30 C 0.1819(6) -0.2041(4) 0.4082(4) 0.0217(12) Uani 1 1 d . . .
H30 H 0.199318 -0.163474 0.465301 0.026 Uiso 1 1 calc R U .
C31 C 0.0979(5) -0.1873(4) 0.3264(4) 0.0170(11) Uani 1 1 d . . .
C32 C 0.0698(6) -0.0464(4) 0.4218(4) 0.0210(12) Uani 1 1 d . . .
H32A H 0.053435 -0.096036 0.466469 0.031 Uiso 1 1 calc R U .
H32B H 0.016039 -0.002646 0.417115 0.031 Uiso 1 1 calc R U .
H32C H 0.160198 -0.001730 0.442822 0.031 Uiso 1 1 calc R U .

loop_
_atom_site_aniso_label
_atom_site_aniso_U_11
_atom_site_aniso_U_22
_atom_site_aniso_U_33
_atom_site_aniso_U_23
_atom_site_aniso_U_13
_atom_site_aniso_U_12
Cu1 0.0118(4) 0.0171(5) 0.0059(4) 0.0003(3) 0.0014(3) 0.0041(3)
O1 0.0147(18) 0.0213(19) 0.0050(17) 0.0015(14) 0.0005(14) 0.0047(15)
N1 0.015(2) 0.021(2) 0.007(2) 0.0026(18) 0.0041(18) 0.0046(18)
C1 0.012(2) 0.028(3) 0.008(3) 0.003(2) 0.006(2) 0.004(2)
Cu2 0.0141(3) 0.0188(3) 0.0079(3) 0.0007(2) 0.0029(2) 0.0027(3)
O2 0.0182(19) 0.0153(19) 0.0111(19) 0.0008(15) 0.0025(15) 0.0010(15)
N2 0.019(2) 0.019(2) 0.011(2) 0.0006(18) 0.0006(18) 0.0065(19)
C2 0.012(2) 0.020(3) 0.011(3) 0.000(2) 0.003(2) 0.002(2)
Cu3 0.0138(3) 0.0191(3) 0.0075(3) 0.0002(2) 0.0009(2) 0.0037(3)
O3 0.0167(18) 0.020(2) 0.0097(19) -0.0019(15) 0.0006(15) 0.0043(15)
N3 0.023(2) 0.025(3) 0.012(2) 0.0013(19) 0.0042(19) 0.011(2)
C3 0.017(3) 0.016(3) 0.016(3) 0.000(2) 0.006(2) 0.000(2)
Cu4 0.0191(3) 0.0107(3) 0.0077(3) -0.0003(2) 0.0033(2) 0.0030(3)
O4 0.0157(18) 0.0154(18) 0.0069(18) 0.0000(14) 0.0025(14) 0.0008(14)
N4 0.013(2) 0.015(2) 0.010(2) -0.0026(17) 0.0037(17) 0.0004(17)
C4 0.025(3) 0.023(3) 0.013(3) -0.004(2) 0.006(2) 0.005(2)
Cu5 0.0225(3) 0.0116(3) 0.0058(3) 0.0005(2) 0.0040(3) 0.0063(3)
O5 0.035(3) 0.076(4) 0.022(2) 0.016(2) 0.012(2) 0.036(3)
N5 0.035(3) 0.033(3) 0.030(3) 0.009(2) 0.017(3) 0.017(2)
C5 0.026(3) 0.034(3) 0.006(3) 0.001(2) 0.004(2) 0.010(3)
Cu6 0.0193(5) 0.0100(4) 0.0055(4) 0.0000(3) 0.0020(3) 0.0034(3)
O6 0.032(3) 0.052(3) 0.043(3) 0.015(2) 0.024(2) 0.014(2)
N6 0.021(2) 0.011(2) 0.015(2) 0.0015(18) 0.0066(19) 0.0035(18)
C6 0.021(3) 0.023(3) 0.012(3) 0.002(2) 0.002(2) 0.007(2)
O7 0.038(3) 0.046(3) 0.035(3) 0.018(2) 0.024(2) 0.023(2)
N7 0.022(2) 0.009(2) 0.009(2) -0.0029(17) 0.0023(18) 0.0015(18)
C7 0.011(2) 0.023(3) 0.013(3) -0.002(2) -0.001(2) 0.001(2)
O8 0.029(2) 0.0079(18) 0.0065(18) -0.0010(14) 0.0019(15) -0.0010(15)
N8 0.023(2) 0.015(2) 0.012(2) 0.0007(18) 0.0047(19) 0.0081(19)
C8 0.023(3) 0.045(4) 0.028(4) -0.004(3) 0.003(3) 0.013(3)
O9 0.0220(19) 0.0153(18) 0.0062(18) -0.0007(14) 0.0024(15) 0.0051(15)
N9 0.018(2) 0.019(2) 0.004(2) 0.0033(17) 0.0029(17) 0.0083(18)
C9 0.017(3) 0.024(3) 0.016(3) 0.004(2) 0.006(2) 0.009(2)
O10 0.0184(18) 0.0145(18) 0.0078(18) 0.0019(14) 0.0028(14) 0.0052(15)
N10 0.044(3) 0.038(3) 0.019(3) 0.006(2) 0.010(2) 0.024(3)
C10 0.018(3) 0.027(3) 0.021(3) -0.001(2) 0.003(2) 0.011(2)
O11 0.0218(19) 0.0152(18) 0.0092(18) 0.0013(15) 0.0052(15) 0.0074(15)
C11 0.016(3) 0.025(3) 0.032(4) 0.001(3) 0.009(3) 0.008(2)
O12 0.027(2) 0.026(2) 0.018(2) -0.0056(17) 0.0028(17) 0.0117(18)
C12 0.018(3) 0.027(3) 0.026(3) 0.009(3) 0.011(2) 0.008(2)
O13 0.160(7) 0.059(4) 0.062(4) 0.024(3) 0.066(5) 0.062(5)
C13 0.015(3) 0.027(3) 0.020(3) 0.003(2) 0.008(2) 0.007(2)
O14 0.106(5) 0.061(4) 0.019(3) 0.002(2) 0.016(3) 0.054(3)
C14 0.014(3) 0.026(3) 0.016(3) 0.002(2) 0.005(2) 0.009(2)
C15 0.013(2) 0.021(3) 0.014(3) 0.001(2) 0.010(2) 0.005(2)
C16 0.039(4) 0.050(4) 0.030(4) 0.018(3) 0.023(3) 0.031(3)
C17 0.017(3) 0.013(3) 0.011(3) -0.003(2) 0.002(2) 0.006(2)
C18 0.016(3) 0.017(3) 0.011(3) -0.003(2) 0.007(2) 0.007(2)
C19 0.020(3) 0.024(3) 0.011(3) -0.003(2) 0.003(2) 0.009(2)
C20 0.015(3) 0.027(3) 0.018(3) -0.008(2) 0.005(2) 0.002(2)
C21 0.016(3) 0.023(3) 0.021(3) -0.017(2) 0.007(2) -0.007(2)
C22 0.022(3) 0.020(3) 0.019(3) -0.003(2) 0.013(2) 0.005(2)
C23 0.013(2) 0.019(3) 0.011(3) -0.008(2) 0.006(2) 0.001(2)
C24 0.032(3) 0.028(3) 0.023(3) 0.001(3) 0.007(3) 0.015(3)
C25 0.012(2) 0.012(2) 0.008(2) 0.0000(19) 0.005(2) 0.005(2)
C26 0.020(3) 0.012(3) 0.010(3) 0.001(2) 0.007(2) 0.004(2)
C27 0.038(3) 0.024(3) 0.014(3) -0.002(2) 0.005(3) 0.020(3)
C28 0.045(4) 0.034(4) 0.024(3) 0.001(3) 0.007(3) 0.030(3)
C29 0.036(3) 0.034(3) 0.013(3) 0.002(3) -0.001(3) 0.018(3)
C30 0.031(3) 0.021(3) 0.013(3) 0.000(2) 0.005(2) 0.010(2)
C31 0.022(3) 0.016(3) 0.012(3) 0.002(2) 0.005(2) 0.005(2)
C32 0.032(3) 0.019(3) 0.015(3) 0.001(2) 0.010(2) 0.009(2)

loop_
_atom_type_symbol
_atom_type_description
_atom_type_scat_dispersion_real
_atom_type_scat_dispersion_imag
_atom_type_scat_source
C C 0.0033 0.0016 'International Tables Vol C Tables 4.2.6.8 and 6.1.1.4'
H H 0.0000 0.0000 'International Tables Vol C Tables 4.2.6.8 and 6.1.1.4'
N N 0.0061 0.0033 'International Tables Vol C Tables 4.2.6.8 and 6.1.1.4'
O O 0.0106 0.0060 'International Tables Vol C Tables 4.2.6.8 and 6.1.1.4'
Cu Cu 0.3201 1.2651 'International Tables Vol C Tables 4.2.6.8 and 6.1.1.4'

loop_
_geom_angle_atom_site_label_1
_geom_angle_atom_site_label_2
_geom_angle_atom_site_label_3
_geom_angle
_geom_angle_site_symmetry_1
_geom_angle_site_symmetry_3
O1 Cu1 O1 180.0 . 2_665
O1 Cu1 O4 93.25(14) . 2_665
O1 Cu1 O4 86.75(14) 2_665 2_665
O1 Cu1 O4 86.75(14) . .
O1 Cu1 O4 93.25(14) 2_665 .
O4 Cu1 O4 180.0 2_665 .
O1 Cu1 O5 83.17(16) . .
O1 Cu1 O5 96.83(16) 2_665 .
O4 Cu1 O5 92.06(15) 2_665 .
O4 Cu1 O5 87.94(15) . .
O1 Cu1 O5 96.83(16) . 2_665
O1 Cu1 O5 83.17(15) 2_665 2_665
O4 Cu1 O5 87.94(15) 2_665 2_665
O4 Cu1 O5 92.06(15) . 2_665
O5 Cu1 O5 180.0 . 2_665
N1 O1 Cu1 116.5(3) . .
N1 O1 Cu2 112.0(3) . .
Cu1 O1 Cu2 111.39(17) . .
C1 N1 O1 112.5(4) . .
C1 N1 Cu3 129.4(4) . 2_665
O1 N1 Cu3 116.2(3) . 2_665
O2 C1 N1 122.3(5) . .
O2 C1 C2 120.4(5) . .
N1 C1 C2 117.3(5) . .
O1 Cu2 O2 81.95(14) . .
O1 Cu2 N4 88.50(16) . .
O2 Cu2 N4 170.28(17) . .
O1 Cu2 N3 173.85(17) . .
O2 Cu2 N3 97.34(17) . .
N4 Cu2 N3 92.34(18) . .
C1 O2 Cu2 110.1(3) . .
C7 N2 C8 112.7(4) . .
C7 N2 Cu3 114.1(3) . 2_665
C8 N2 Cu3 107.7(4) . 2_665
C7 N2 H2 107.4 . .
C8 N2 H2 107.4 . .
Cu3 N2 H2 107.4 2_665 .
C7 C2 C3 118.3(5) . .
C7 C2 C1 125.1(5) . .
C3 C2 C1 116.5(5) . .
O4 Cu3 N1 90.79(16) . 2_665
O4 Cu3 O3 81.93(15) . .
N1 Cu3 O3 172.32(17) 2_665 .
O4 Cu3 N2 174.02(17) . 2_665
N1 Cu3 N2 87.41(18) 2_665 2_665
O3 Cu3 N2 100.08(17) . 2_665
C15 O3 Cu3 109.9(3) . .
C9 N3 C16 110.2(4) . .
C9 N3 Cu2 118.8(3) . .
C16 N3 Cu2 106.6(4) . .
C9 N3 H3A 106.9 . .
C16 N3 H3A 106.9 . .
Cu2 N3 H3A 106.9 . .
C4 C3 C2 121.4(5) . .
C4 C3 H3 119.3 . .
C2 C3 H3 119.3 . .
N7 Cu4 O10 89.93(16) 2 .
N7 Cu4 O11 158.36(17) 2 .
O10 Cu4 O11 82.02(14) . .
N7 Cu4 N6 88.91(18) 2 2
O10 Cu4 N6 175.74(16) . 2
O11 Cu4 N6 100.47(16) . 2
N4 O4 Cu3 111.1(3) . .
N4 O4 Cu1 117.9(3) . .
Cu3 O4 Cu1 112.90(17) . .
C15 N4 O4 111.5(4) . .
C15 N4 Cu2 127.8(4) . .
O4 N4 Cu2 115.4(3) . .
C5 C4 C3 119.8(5) . .
C5 C4 H4 120.1 . .
C3 C4 H4 120.1 . .
O8 Cu5 N9 87.36(16) . .
O8 Cu5 O9 81.88(14) . .
N9 Cu5 O9 161.88(17) . .
O8 Cu5 N8 171.33(17) . .
N9 Cu5 N8 86.54(17) . .
O9 Cu5 N8 105.54(16) . .
O8 Cu5 O12 94.12(15) . .
N9 Cu5 O12 100.05(15) . .
O9 Cu5 O12 95.25(14) . .
N8 Cu5 O12 80.91(16) . .
N5 O5 Cu1 114.9(4) . .
O6 N5 O5 119.5(5) . .
O6 N5 O7 120.0(5) . .
O5 N5 O7 120.5(5) . .
C4 C5 C6 119.7(5) . .
C4 C5 H5 120.1 . .
C6 C5 H5 120.1 . .
O8 Cu6 O8 180.0 . 2
O8 Cu6 O10 91.78(14) . 2
O8 Cu6 O10 88.22(14) 2 2
O8 Cu6 O10 88.23(14) . .
O8 Cu6 O10 91.77(14) 2 .
O10 Cu6 O10 180.0 2 .
C23 N6 C24 112.5(4) . .
C23 N6 Cu4 116.1(3) . 2
C24 N6 Cu4 103.9(3) . 2
C23 N6 H6A 108.0 . .
C24 N6 H6A 108.0 . .
Cu4 N6 H6A 108.0 2 .
C7 C6 C5 121.1(5) . .
C7 C6 H6 119.5 . .
C5 C6 H6 119.5 . .
C17 N7 O8 110.9(4) . .
C17 N7 Cu4 133.8(4) . 2
O8 N7 Cu4 115.0(3) . 2
C6 C7 C2 119.7(5) . .
C6 C7 N2 118.0(5) . .
C2 C7 N2 122.3(5) . .
N7 O8 Cu6 119.8(3) . .
N7 O8 Cu5 113.7(3) . .
Cu6 O8 Cu5 120.95(18) . .
C31 N8 C32 115.9(4) . .
C31 N8 Cu5 113.4(3) . .
C32 N8 Cu5 112.5(3) . .
C31 N8 H8 104.5 . .
C32 N8 H8 104.5 . .
Cu5 N8 H8 104.5 . .
N2 C8 H8A 109.5 . .
N2 C8 H8B 109.5 . .
H8A C8 H8B 109.5 . .
N2 C8 H8C 109.5 . .
H8A C8 H8C 109.5 . .
H8B C8 H8C 109.5 . .
C17 O9 Cu5 110.4(3) . .
C25 N9 O10 111.2(4) . .
C25 N9 Cu5 130.5(3) . .
O10 N9 Cu5 117.9(3) . .
C10 C9 C14 119.9(5) . .
C10 C9 N3 118.5(5) . .
C14 C9 N3 121.5(5) . .
N9 O10 Cu4 112.0(3) . .
N9 O10 Cu6 112.0(3) . .
Cu4 O10 Cu6 113.68(17) . .
O14 N10 O13 118.5(6) . .
O14 N10 O12 121.4(5) . .
O13 N10 O12 119.8(5) . .
C11 C10 C9 120.8(5) . .
C11 C10 H10 119.6 . .
C9 C10 H10 119.6 . .
C25 O11 Cu4 111.3(3) . .
C10 C11 C12 119.8(6) . .
C10 C11 H11 120.1 . .
C12 C11 H11 120.1 . .
N10 O12 Cu5 123.2(4) . .
C13 C12 C11 119.6(5) . .
C13 C12 H12 120.2 . .
C11 C12 H12 120.2 . .
C12 C13 C14 121.8(5) . .
C12 C13 H13 119.1 . .
C14 C13 H13 119.1 . .
C13 C14 C9 118.2(5) . .
C13 C14 C15 117.7(5) . .
C9 C14 C15 124.1(5) . .
O3 C15 N4 122.1(5) . .
O3 C15 C14 119.1(5) . .
N4 C15 C14 118.7(5) . .
N3 C16 H16A 109.5 . .
N3 C16 H16B 109.5 . .
H16A C16 H16B 109.5 . .
N3 C16 H16C 109.5 . .
H16A C16 H16C 109.5 . .
H16B C16 H16C 109.5 . .
O9 C17 N7 122.8(5) . .
O9 C17 C18 120.5(4) . .
N7 C17 C18 116.6(5) . .
C23 C18 C19 118.9(5) . .
C23 C18 C17 124.6(5) . .
C19 C18 C17 116.6(5) . .
C20 C19 C18 121.5(5) . .
C20 C19 H19 119.2 . .
C18 C19 H19 119.2 . .
C19 C20 C21 119.2(5) . .
C19 C20 H20 120.4 . .
C21 C20 H20 120.4 . .
C22 C21 C20 120.4(5) . .
C22 C21 H21 119.8 . .
C20 C21 H21 119.8 . .
C21 C22 C23 120.4(5) . .
C21 C22 H22 119.8 . .
C23 C22 H22 119.8 . .
C22 C23 C18 119.6(5) . .
C22 C23 N6 118.1(5) . .
C18 C23 N6 122.3(4) . .
N6 C24 H24A 109.5 . .
N6 C24 H24B 109.5 . .
H24A C24 H24B 109.5 . .
N6 C24 H24C 109.5 . .
H24A C24 H24C 109.5 . .
H24B C24 H24C 109.5 . .
O11 C25 N9 123.1(4) . .
O11 C25 C26 119.9(4) . .
N9 C25 C26 116.8(4) . .
C27 C26 C31 119.0(5) . .
C27 C26 C25 116.2(5) . .
C31 C26 C25 124.7(5) . .
C28 C27 C26 121.3(5) . .
C28 C27 H27 119.4 . .
C26 C27 H27 119.4 . .
C29 C28 C27 120.0(5) . .
C29 C28 H28 120.0 . .
C27 C28 H28 120.0 . .
C28 C29 C30 119.6(5) . .
C28 C29 H29 120.2 . .
C30 C29 H29 120.2 . .
C31 C30 C29 120.9(5) . .
C31 C30 H30 119.6 . .
C29 C30 H30 119.6 . .
C30 C31 C26 119.3(5) . .
C30 C31 N8 121.0(5) . .
C26 C31 N8 119.7(5) . .
N8 C32 H32A 109.5 . .
N8 C32 H32B 109.5 . .
H32A C32 H32B 109.5 . .
N8 C32 H32C 109.5 . .
H32A C32 H32C 109.5 . .
H32B C32 H32C 109.5 . .

loop_
_geom_bond_atom_site_label_1
_geom_bond_atom_site_label_2
_geom_bond_distance
_geom_bond_site_symmetry_2
Cu1 O1 1.909(3) .
Cu1 O1 1.909(3) 2_665
Cu1 O4 1.931(3) 2_665
Cu1 O4 1.931(3) .
Cu1 O5 2.435(4) .
Cu1 O5 2.435(5) 2_665
O1 N1 1.399(5) .
O1 Cu2 1.919(4) .
N1 C1 1.307(7) .
N1 Cu3 1.924(4) 2_665
C1 O2 1.291(6) .
C1 C2 1.486(7) .
Cu2 O2 1.955(4) .
Cu2 N4 1.957(4) .
Cu2 N3 1.984(5) .
N2 C7 1.459(7) .
N2 C8 1.462(7) .
N2 Cu3 1.997(4) 2_665
N2 H2 0.9800 .
C2 C7 1.398(8) .
C2 C3 1.400(7) .
Cu3 O4 1.914(3) .
Cu3 O3 1.929(4) .
O3 C15 1.291(6) .
N3 C9 1.449(7) .
N3 C16 1.490(7) .
N3 H3A 0.9800 .
C3 C4 1.382(8) .
C3 H3 0.9300 .
Cu4 N7 1.923(4) 2
Cu4 O10 1.932(3) .
Cu4 O11 1.933(4) .
Cu4 N6 1.987(4) 2
O4 N4 1.406(5) .
N4 C15 1.308(7) .
C4 C5 1.375(8) .
C4 H4 0.9300 .
Cu5 O8 1.893(4) .
Cu5 N9 1.934(4) .
Cu5 O9 1.941(3) .
Cu5 N8 1.997(4) .
Cu5 O12 2.415(4) .
O5 N5 1.271(7) .
N5 O6 1.242(7) .
N5 O7 1.272(7) .
C5 C6 1.387(8) .
C5 H5 0.9300 .
Cu6 O8 1.866(3) .
Cu6 O8 1.866(3) 2
Cu6 O10 1.935(3) 2
Cu6 O10 1.935(3) .
N6 C23 1.455(7) .
N6 C24 1.478(7) .
N6 H6A 0.9800 .
C6 C7 1.385(8) .
C6 H6 0.9300 .
N7 C17 1.300(7) .
N7 O8 1.404(5) .
N8 C31 1.452(7) .
N8 C32 1.478(7) .
N8 H8 0.9800 .
C8 H8A 0.9600 .
C8 H8B 0.9600 .
C8 H8C 0.9600 .
O9 C17 1.293(6) .
N9 C25 1.315(6) .
N9 O10 1.413(5) .
C9 C10 1.389(8) .
C9 C14 1.408(8) .
N10 O14 1.206(7) .
N10 O13 1.222(7) .
N10 O12 1.266(6) .
C10 C11 1.383(8) .
C10 H10 0.9300 .
O11 C25 1.277(6) .
C11 C12 1.388(8) .
C11 H11 0.9300 .
C12 C13 1.380(8) .
C12 H12 0.9300 .
C13 C14 1.391(8) .
C13 H13 0.9300 .
C14 C15 1.475(7) .
C16 H16A 0.9600 .
C16 H16B 0.9600 .
C16 H16C 0.9600 .
C17 C18 1.480(7) .
C18 C23 1.395(7) .
C18 C19 1.395(7) .
C19 C20 1.370(8) .
C19 H19 0.9300 .
C20 C21 1.384(9) .
C20 H20 0.9300 .
C21 C22 1.383(8) .
C21 H21 0.9300 .
C22 C23 1.385(7) .
C22 H22 0.9300 .
C24 H24A 0.9600 .
C24 H24B 0.9600 .
C24 H24C 0.9600 .
C25 C26 1.492(7) .
C26 C27 1.387(7) .
C26 C31 1.398(7) .
C27 C28 1.375(8) .
C27 H27 0.9300 .
C28 C29 1.375(8) .
C28 H28 0.9300 .
C29 C30 1.390(8) .
C29 H29 0.9300 .
C30 C31 1.384(8) .
C30 H30 0.9300 .
C32 H32A 0.9600 .
C32 H32B 0.9600 .
C32 H32C 0.9600 .
